data_4021912
loop_
_publ_author_name
'Chun Zhang'
'Chuan-Feng Chen'

_publ_section_title
;
 Synthesis and Structure of 2,6,14- and 2,7,14-Trisubstituted
 Triptycene Derivatives
;
_journal_name_full 'Journal of Organic Chemistry'
_journal_page_first 6626
_journal_page_last 6629
_journal_paper_doi 10.1021/jo061067t
_journal_volume 71
_journal_year 2006
_chemical_formula_moiety 'C20 H11 N3 O6 '
_chemical_formula_sum 'C20 H11 N3 O6'
_chemical_formula_weight 389.32
_space_group_IT_number 15
_symmetry_cell_setting monoclinic
_symmetry_space_group_name_Hall '-C 2yc'
_symmetry_space_group_name_H-M 'C 1 2/c 1'
_audit_creation_date 2006-04-30
_audit_creation_method 'by CrystalStructure 3.7.0'
_cell_angle_alpha 90.0000
_cell_angle_beta 100.472(3)
_cell_angle_gamma 90.0000
_cell_formula_units_Z 8
_cell_length_a 18.570(3)
_cell_length_b 9.8463(14)
_cell_length_c 18.461(3)
_cell_measurement_reflns_used 3943
_cell_measurement_temperature 113.1
_cell_measurement_theta_max 27.9
_cell_measurement_theta_min 2.2
_cell_volume 3319.2(8)
_computing_cell_refinement CrystalClear
_computing_data_collection CrystalClear
_computing_data_reduction CrystalStructure
_computing_publication_material 'CrystalStructure 3.7.0'
_computing_structure_refinement SHELXL
_computing_structure_solution SHELXS97
_diffrn_detector_area_resol_mean 7.31
_diffrn_measured_fraction_theta_full 0.995
_diffrn_measured_fraction_theta_max 0.912
_diffrn_measurement_device_type 'Rigaku Saturn'
_diffrn_measurement_method \w
_diffrn_radiation_type 'Mo K\a'
_diffrn_radiation_wavelength 0.71070
_diffrn_reflns_av_R_equivalents 0.031
_diffrn_reflns_limit_h_max 24
_diffrn_reflns_limit_h_min -24
_diffrn_reflns_limit_k_max 8
_diffrn_reflns_limit_k_min -12
_diffrn_reflns_limit_l_max 22
_diffrn_reflns_limit_l_min -24
_diffrn_reflns_number 11933
_diffrn_reflns_theta_full 27.00
_diffrn_reflns_theta_max 27.90
_exptl_absorpt_coefficient_mu 0.118
_exptl_absorpt_correction_T_max 0.988
_exptl_absorpt_correction_T_min 0.908
_exptl_absorpt_correction_type multi-scan
_exptl_absorpt_process_details 'Jacobson, R. (1998) Private communication'
_exptl_crystal_colour colorless
_exptl_crystal_density_diffrn 1.558
_exptl_crystal_density_method 'not measured'
_exptl_crystal_description block
_exptl_crystal_F_000 1600.00
_exptl_crystal_size_max 0.16
_exptl_crystal_size_mid 0.14
_exptl_crystal_size_min 0.10
_refine_diff_density_max 0.50
_refine_diff_density_min -0.37
_refine_ls_extinction_coef 0.0032(9)
_refine_ls_extinction_method SHELXL
_refine_ls_goodness_of_fit_ref 1.066
_refine_ls_hydrogen_treatment refall
_refine_ls_number_parameters 264
_refine_ls_number_reflns 3618
_refine_ls_R_factor_gt 0.0548
_refine_ls_shift/su_max 0.0000
_refine_ls_structure_factor_coef Fsqd
_refine_ls_weighting_details 'w = 1/[\s^2^(Fo^2^)+(0.0752P)^2^+4.1362P] where P=(Fo^2^+2Fc^2^)/3'
_refine_ls_weighting_scheme calc
_refine_ls_wR_factor_ref 0.1508
_reflns_number_gt 3045
_reflns_number_total 3618
_reflns_threshold_expression F^2^>2.0\s(F^2^)
_cod_data_source_file jo061067tsi20060525_042117.cif
_cod_original_sg_symbol_H-M 'C 2/c'
_cod_original_formula_sum 'C20 H11 N3 O6 '
_cod_database_code 4021912

loop_
_symmetry_equiv_pos_site_id
_symmetry_equiv_pos_as_xyz
1 +X,+Y,+Z
2 -X,+Y,1/2-Z
3 -X,-Y,-Z
4 +X,-Y,1/2+Z
5 1/2+X,1/2+Y,+Z
6 1/2-X,1/2+Y,1/2-Z
7 1/2-X,1/2-Y,-Z
8 1/2+X,1/2-Y,1/2+Z

loop_
_atom_site_label
_atom_site_type_symbol
_atom_site_fract_x
_atom_site_fract_y
_atom_site_fract_z
_atom_site_U_iso_or_equiv
_atom_site_adp_type
_atom_site_occupancy
_atom_site_symmetry_multiplicity
_atom_site_calc_flag
_atom_site_refinement_flags
O(1) O 0.37093(9) 0.07888(13) 0.19973(8) 0.0347(3) Uani 1.00 1 d .
O(2) O 0.47701(9) 0.09963(16) 0.16790(9) 0.0417(4) Uani 1.00 1 d .
O(3) O 0.05028(10) 0.6686(2) 0.04226(11) 0.0539(5) Uani 1.00 1 d .
O(4) O 0.07373(12) 0.8536(3) -0.00877(14) 0.1025(11) Uani 1.00 1 d .
O(5) O 0.31385(10) 0.66315(17) 0.51540(8) 0.0426(4) Uani 1.00 1 d .
O(6) O 0.36125(10) 0.86531(18) 0.52652(9) 0.0465(4) Uani 1.00 1 d .
N(1) N 0.42048(10) 0.14760(17) 0.18317(9) 0.0287(4) Uani 1.00 1 d .
N(2) N 0.09136(11) 0.7605(2) 0.03353(10) 0.0401(4) Uani 1.00 1 d .
N(3) N 0.34213(10) 0.76180(19) 0.49101(9) 0.0340(4) Uani 1.00 1 d .
C(1) C 0.28583(10) 0.56912(18) 0.23398(9) 0.0209(3) Uani 1.00 1 d .
C(2) C 0.34688(10) 0.49029(18) 0.20821(9) 0.0207(3) Uani 1.00 1 d .
C(3) C 0.35272(10) 0.35070(18) 0.20749(9) 0.0217(3) Uani 1.00 1 d .
C(4) C 0.41263(10) 0.29611(19) 0.18244(9) 0.0233(4) Uani 1.00 1 d .
C(5) C 0.46497(10) 0.3744(2) 0.15784(10) 0.0249(4) Uani 1.00 1 d .
C(6) C 0.45820(10) 0.5153(2) 0.15905(10) 0.0253(4) Uani 1.00 1 d .
C(7) C 0.39986(10) 0.57246(18) 0.18488(9) 0.0220(3) Uani 1.00 1 d .
C(8) C 0.38458(10) 0.72433(18) 0.19235(10) 0.0230(4) Uani 1.00 1 d .
C(9) C 0.30784(11) 0.74756(18) 0.14828(10) 0.0227(4) Uani 1.00 1 d .
C(10) C 0.28882(12) 0.84205(18) 0.09268(10) 0.0261(4) Uani 1.00 1 d .
C(11) C 0.21623(12) 0.8482(2) 0.05603(10) 0.0290(4) Uani 1.00 1 d .
C(12) C 0.16628(11) 0.7596(2) 0.07625(10) 0.0288(4) Uani 1.00 1 d .
C(13) C 0.18317(10) 0.66612(19) 0.13318(10) 0.0244(4) Uani 1.00 1 d .
C(14) C 0.25500(10) 0.66219(18) 0.16977(9) 0.0213(3) Uani 1.00 1 d .
C(15) C 0.32489(10) 0.66170(17) 0.29503(10) 0.0212(3) Uani 1.00 1 d .
C(16) C 0.37788(10) 0.74469(17) 0.27258(10) 0.0216(4) Uani 1.00 1 d .
C(17) C 0.41836(10) 0.83483(18) 0.32146(11) 0.0254(4) Uani 1.00 1 d .
C(18) C 0.40634(11) 0.84058(19) 0.39390(11) 0.0277(4) Uani 1.00 1 d .
C(19) C 0.35418(11) 0.75649(19) 0.41443(10) 0.0263(4) Uani 1.00 1 d .
C(20) C 0.31225(10) 0.66603(18) 0.36663(10) 0.0237(4) Uani 1.00 1 d .
H(1) H 0.2480 0.5096 0.2500 0.025 Uiso 1.00 1 c R
H(3) H 0.3172 0.2942 0.2235 0.026 Uiso 1.00 1 c R
H(5) H 0.5048 0.3330 0.1404 0.030 Uiso 1.00 1 c R
H(6) H 0.4934 0.5715 0.1423 0.030 Uiso 1.00 1 c R
H(8) H 0.4224 0.7839 0.1765 0.028 Uiso 1.00 1 c R
H(10) H 0.3246 0.9018 0.0796 0.031 Uiso 1.00 1 c R
H(11) H 0.2016 0.9125 0.0178 0.035 Uiso 1.00 1 c R
H(13) H 0.1470 0.6076 0.1464 0.029 Uiso 1.00 1 c R
H(17) H 0.4538 0.8920 0.3059 0.030 Uiso 1.00 1 c R
H(18) H 0.4336 0.9013 0.4284 0.033 Uiso 1.00 1 c R
H(20) H 0.2765 0.6097 0.3823 0.028 Uiso 1.00 1 c R

loop_
_atom_site_aniso_label
_atom_site_aniso_U_11
_atom_site_aniso_U_22
_atom_site_aniso_U_33
_atom_site_aniso_U_12
_atom_site_aniso_U_13
_atom_site_aniso_U_23
O(1) 0.0474(9) 0.0202(6) 0.0348(8) -0.0024(6) 0.0030(6) 0.0006(5)
O(2) 0.0458(9) 0.0305(8) 0.0487(9) 0.0189(7) 0.0085(7) 0.0016(7)
O(3) 0.0346(9) 0.0640(12) 0.0581(11) -0.0047(8) -0.0048(7) 0.0127(9)
O(4) 0.0581(13) 0.134(2) 0.1005(19) -0.0064(14) -0.0255(12) 0.0847(18)
O(5) 0.0572(10) 0.0406(9) 0.0299(7) -0.0001(7) 0.0075(7) 0.0009(7)
O(6) 0.0597(11) 0.0438(9) 0.0329(8) 0.0019(8) -0.0001(7) -0.0153(7)
N(1) 0.0392(9) 0.0221(8) 0.0216(7) 0.0065(7) -0.0031(6) -0.0015(6)
N(2) 0.0363(10) 0.0553(12) 0.0269(9) 0.0078(9) 0.0010(7) 0.0085(8)
N(3) 0.0402(10) 0.0321(9) 0.0262(8) 0.0062(7) -0.0032(7) -0.0077(7)
C(1) 0.0231(9) 0.0180(8) 0.0205(8) -0.0012(6) 0.0008(6) -0.0015(6)
C(2) 0.0237(9) 0.0196(8) 0.0170(7) -0.0008(6) -0.0012(6) -0.0017(6)
C(3) 0.0252(9) 0.0196(8) 0.0187(8) -0.0016(6) -0.0006(6) -0.0002(6)
C(4) 0.0305(9) 0.0177(8) 0.0183(8) 0.0039(7) -0.0041(6) -0.0013(6)
C(5) 0.0234(9) 0.0285(9) 0.0217(8) 0.0051(7) 0.0013(6) -0.0022(7)
C(6) 0.0249(9) 0.0269(9) 0.0235(8) -0.0004(7) 0.0027(7) 0.0004(7)
C(7) 0.0255(9) 0.0191(8) 0.0194(8) -0.0003(6) -0.0010(6) -0.0011(6)
C(8) 0.0259(9) 0.0175(8) 0.0250(9) -0.0020(6) 0.0027(7) -0.0003(7)
C(9) 0.0309(10) 0.0170(8) 0.0192(8) 0.0023(6) 0.0019(7) -0.0037(6)
C(10) 0.0395(11) 0.0175(8) 0.0213(8) 0.0016(7) 0.0055(7) -0.0022(7)
C(11) 0.0430(11) 0.0233(9) 0.0196(8) 0.0084(8) 0.0029(7) 0.0001(7)
C(12) 0.0328(10) 0.0310(10) 0.0205(9) 0.0070(8) -0.0006(7) -0.0034(7)
C(13) 0.0275(9) 0.0234(9) 0.0215(8) 0.0014(7) 0.0025(7) -0.0042(7)
C(14) 0.0270(9) 0.0171(8) 0.0184(8) 0.0019(6) 0.0001(6) -0.0038(6)
C(15) 0.0224(8) 0.0169(8) 0.0221(8) 0.0023(6) -0.0022(6) -0.0020(6)
C(16) 0.0233(9) 0.0160(8) 0.0237(9) 0.0024(6) -0.0007(6) -0.0009(6)
C(17) 0.0238(9) 0.0174(8) 0.0320(9) 0.0016(6) -0.0027(7) -0.0020(7)
C(18) 0.0289(10) 0.0203(9) 0.0289(9) 0.0056(7) -0.0084(7) -0.0077(7)
C(19) 0.0310(10) 0.0239(9) 0.0211(8) 0.0078(7) -0.0028(7) -0.0024(7)
C(20) 0.0256(9) 0.0204(8) 0.0236(8) 0.0037(7) 0.0008(7) 0.0000(7)

loop_
_atom_type_symbol
_atom_type_description
_atom_type_scat_dispersion_real
_atom_type_scat_dispersion_imag
_atom_type_scat_source
C C 0.003 0.002
;
International Tables for Crystallography
(1992, Vol. C, Tables 4.2.6.8 and 6.1.1.4)
;
H H 0.000 0.000
;
International Tables for Crystallography
(1992, Vol. C, Table 6.1.1.4)
;
N N 0.006 0.003
;
International Tables for Crystallography
(1992, Vol. C, Tables 4.2.6.8 and 6.1.1.4)
;
O O 0.011 0.006
;
International Tables for Crystallography
(1992, Vol. C, Tables 4.2.6.8 and 6.1.1.4)
;

loop_
_geom_angle_atom_site_label_1
_geom_angle_atom_site_label_2
_geom_angle_atom_site_label_3
_geom_angle
O(1) N(1) O(2) 123.81(17)
O(1) N(1) C(4) 118.31(17)
O(2) N(1) C(4) 117.88(17)
O(3) N(2) O(4) 123.2(2)
O(3) N(2) C(12) 118.75(18)
O(4) N(2) C(12) 118.0(2)
O(5) N(3) O(6) 124.18(18)
O(5) N(3) C(19) 118.29(16)
O(6) N(3) C(19) 117.53(17)
C(2) C(1) C(14) 105.04(14)
C(2) C(1) C(15) 104.76(14)
C(14) C(1) C(15) 106.02(13)
C(1) C(2) C(3) 125.20(17)
C(1) C(2) C(7) 114.00(15)
C(3) C(2) C(7) 120.79(17)
C(2) C(3) C(4) 117.28(17)
N(1) C(4) C(3) 117.80(16)
N(1) C(4) C(5) 118.95(17)
C(3) C(4) C(5) 123.25(17)
C(4) C(5) C(6) 118.66(18)
C(5) C(6) C(7) 119.34(17)
C(2) C(7) C(6) 120.67(16)
C(2) C(7) C(8) 112.58(16)
C(6) C(7) C(8) 126.75(17)
C(7) C(8) C(9) 105.59(13)
C(7) C(8) C(16) 105.38(14)
C(9) C(8) C(16) 105.41(15)
C(8) C(9) C(10) 125.80(18)
C(8) C(9) C(14) 113.16(15)
C(10) C(9) C(14) 121.04(17)
C(9) C(10) C(11) 118.90(19)
C(10) C(11) C(12) 118.74(17)
N(2) C(12) C(11) 118.06(17)
N(2) C(12) C(13) 118.15(18)
C(11) C(12) C(13) 123.76(17)
C(12) C(13) C(14) 116.97(17)
C(1) C(14) C(9) 113.38(15)
C(1) C(14) C(13) 126.11(16)
C(9) C(14) C(13) 120.50(16)
C(1) C(15) C(16) 113.31(16)
C(1) C(15) C(20) 125.66(16)
C(16) C(15) C(20) 121.03(15)
C(8) C(16) C(15) 113.44(14)
C(8) C(16) C(17) 125.97(17)
C(15) C(16) C(17) 120.59(17)
C(16) C(17) C(18) 119.17(17)
C(17) C(18) C(19) 118.78(16)
N(3) C(19) C(18) 118.67(16)
N(3) C(19) C(20) 117.87(17)
C(18) C(19) C(20) 123.46(18)
C(15) C(20) C(19) 116.98(17)
C(2) C(1) H(1) 113.4
C(14) C(1) H(1) 113.4
C(15) C(1) H(1) 113.4
C(2) C(3) H(3) 121.4
C(4) C(3) H(3) 121.4
C(4) C(5) H(5) 120.7
C(6) C(5) H(5) 120.7
C(5) C(6) H(6) 120.3
C(7) C(6) H(6) 120.3
C(7) C(8) H(8) 113.2
C(9) C(8) H(8) 113.2
C(16) C(8) H(8) 113.2
C(9) C(10) H(10) 120.6
C(11) C(10) H(10) 120.5
C(10) C(11) H(11) 120.6
C(12) C(11) H(11) 120.6
C(12) C(13) H(13) 121.5
C(14) C(13) H(13) 121.5
C(16) C(17) H(17) 120.4
C(18) C(17) H(17) 120.4
C(17) C(18) H(18) 120.6
C(19) C(18) H(18) 120.6
C(15) C(20) H(20) 121.5
C(19) C(20) H(20) 121.5

loop_
_geom_bond_atom_site_label_1
_geom_bond_atom_site_label_2
_geom_bond_distance
O(1) N(1) 1.225(2)
O(2) N(1) 1.230(2)
O(3) N(2) 1.213(2)
O(4) N(2) 1.210(3)
O(5) N(3) 1.228(2)
O(6) N(3) 1.229(2)
N(1) C(4) 1.469(2)
N(2) C(12) 1.469(2)
N(3) C(19) 1.472(2)
C(1) C(2) 1.520(2)
C(1) C(14) 1.525(2)
C(1) C(15) 1.526(2)
C(2) C(3) 1.379(2)
C(2) C(7) 1.401(2)
C(3) C(4) 1.388(2)
C(4) C(5) 1.380(2)
C(5) C(6) 1.394(2)
C(6) C(7) 1.380(2)
C(7) C(8) 1.533(2)
C(8) C(9) 1.524(2)
C(8) C(16) 1.522(2)
C(9) C(10) 1.383(2)
C(9) C(14) 1.403(2)
C(10) C(11) 1.395(2)
C(11) C(12) 1.374(3)
C(12) C(13) 1.389(2)
C(13) C(14) 1.382(2)
C(15) C(16) 1.399(2)
C(15) C(20) 1.384(2)
C(16) C(17) 1.386(2)
C(17) C(18) 1.396(2)
C(18) C(19) 1.379(2)
C(19) C(20) 1.389(2)
C(1) H(1) 1.000
C(3) H(3) 0.950
C(5) H(5) 0.950
C(6) H(6) 0.950
C(8) H(8) 1.000
C(10) H(10) 0.950
C(11) H(11) 0.950
C(13) H(13) 0.950
C(17) H(17) 0.950
C(18) H(18) 0.950
C(20) H(20) 0.950

loop_
_geom_contact_atom_site_label_1
_geom_contact_atom_site_label_2
_geom_contact_distance
_geom_contact_site_symmetry_2
O(1) O(2) 2.165(2) .
O(1) O(2) 3.388(2) 65502
O(1) O(6) 3.217(2) 56404
O(1) C(1) 3.358(2) 54506
O(1) C(3) 2.705(2) .
O(1) C(4) 2.317(2) .
O(1) C(5) 3.550(2) .
O(1) C(8) 3.505(2) 54501
O(1) C(9) 3.537(2) 54501
O(1) C(10) 3.252(2) 54501
O(1) C(13) 3.520(2) 54506
O(1) C(16) 3.548(2) 54501
O(1) C(17) 3.299(2) 54501
O(1) C(20) 3.506(2) 54506
O(2) O(1) 2.165(2) .
O(2) O(1) 3.388(2) 65502
O(2) O(2) 2.996(2) 65502
O(2) O(3) 2.973(2) 54505
O(2) O(6) 3.084(2) 56404
O(2) N(1) 3.083(2) 65502
O(2) C(3) 3.548(2) .
O(2) C(4) 2.315(2) .
O(2) C(5) 2.718(2) .
O(2) C(17) 3.236(2) 64502
O(3) O(2) 2.973(2) 45505
O(3) O(4) 2.132(3) .
O(3) O(6) 3.485(2) 46408
O(3) C(5) 3.521(2) 45505
O(3) C(11) 3.522(2) .
O(3) C(12) 2.312(2) .
O(3) C(13) 2.721(2) .
O(3) C(18) 3.482(2) 54506
O(3) C(18) 3.463(2) 46408
O(4) O(3) 2.132(3) .
O(4) C(6) 3.019(3) 56507
O(4) C(7) 3.452(3) 56507
O(4) C(11) 2.699(3) .
O(4) C(12) 2.301(3) .
O(4) C(13) 3.531(3) .
O(5) O(5) 2.895(2) 56607
O(5) O(6) 2.171(2) .
O(5) O(6) 3.215(2) 56607
O(5) N(3) 2.971(2) 56607
O(5) C(3) 3.491(2) 56504
O(5) C(4) 3.313(2) 56504
O(5) C(5) 3.499(2) 56504
O(5) C(11) 3.376(2) 54506
O(5) C(18) 3.526(2) .
O(5) C(19) 2.321(2) .
O(5) C(20) 2.741(2) .
O(6) O(1) 3.217(2) 56504
O(6) O(2) 3.084(2) 56504
O(6) O(3) 3.485(2) 56508
O(6) O(5) 2.171(2) .
O(6) O(5) 3.215(2) 56607
O(6) N(1) 2.904(2) 56504
O(6) C(4) 3.275(2) 56504
O(6) C(10) 3.493(2) 57504
O(6) C(18) 2.739(2) .
O(6) C(19) 2.313(2) .
O(6) C(20) 3.523(2) .
N(1) O(2) 3.083(2) 65502
N(1) O(6) 2.904(2) 56404
N(1) N(1) 3.487(2) 65502
N(1) C(3) 2.447(2) .
N(1) C(5) 2.455(2) .
N(2) C(11) 2.438(2) .
N(2) C(13) 2.452(2) .
N(3) O(5) 2.971(2) 56607
N(3) N(3) 3.505(2) 56607
N(3) C(4) 3.584(2) 56504
N(3) C(18) 2.452(2) .
N(3) C(20) 2.451(2) .
C(1) O(1) 3.358(2) 55506
C(1) C(3) 2.575(2) .
C(1) C(7) 2.450(2) .
C(1) C(8) 2.608(2) .
C(1) C(9) 2.448(2) .
C(1) C(13) 2.592(2) .
C(1) C(16) 2.444(2) .
C(1) C(20) 2.591(2) .
C(2) C(4) 2.363(2) .
C(2) C(5) 2.778(2) .
C(2) C(6) 2.417(2) .
C(2) C(8) 2.441(2) .
C(2) C(9) 2.806(2) .
C(2) C(13) 3.553(2) .
C(2) C(14) 2.416(2) .
C(2) C(15) 2.413(2) .
C(2) C(16) 2.787(2) .
C(2) C(20) 3.556(2) .
C(3) O(1) 2.705(2) .
C(3) O(2) 3.548(2) .
C(3) O(5) 3.491(2) 56404
C(3) N(1) 2.447(2) .
C(3) C(1) 2.575(2) .
C(3) C(5) 2.436(2) .
C(3) C(6) 2.811(2) .
C(3) C(7) 2.417(2) .
C(3) C(14) 3.567(2) .
C(3) C(15) 3.544(2) .
C(4) O(1) 2.317(2) .
C(4) O(2) 2.315(2) .
C(4) O(5) 3.313(2) 56404
C(4) O(6) 3.275(2) 56404
C(4) N(3) 3.584(2) 56404
C(4) C(2) 2.363(2) .
C(4) C(5) 3.467(2) 65502
C(4) C(6) 2.386(2) .
C(4) C(7) 2.732(2) .
C(5) O(1) 3.550(2) .
C(5) O(2) 2.718(2) .
C(5) O(3) 3.521(2) 54505
C(5) O(5) 3.499(2) 56404
C(5) N(1) 2.455(2) .
C(5) C(2) 2.778(2) .
C(5) C(3) 2.436(2) .
C(5) C(4) 3.467(2) 65502
C(5) C(5) 3.415(2) 65502
C(5) C(7) 2.395(2) .
C(6) O(4) 3.019(3) 56507
C(6) C(2) 2.417(2) .
C(6) C(3) 2.811(2) .
C(6) C(4) 2.386(2) .
C(6) C(6) 3.434(2) 65502
C(6) C(7) 3.578(2) 65502
C(6) C(8) 2.605(2) .
C(6) C(9) 3.586(2) .
C(6) C(16) 3.585(2) .
C(7) O(4) 3.452(3) 56507
C(7) C(1) 2.450(2) .
C(7) C(3) 2.417(2) .
C(7) C(4) 2.732(2) .
C(7) C(5) 2.395(2) .
C(7) C(6) 3.578(2) 65502
C(7) C(9) 2.435(2) .
C(7) C(10) 3.594(2) .
C(7) C(14) 2.797(2) .
C(7) C(15) 2.806(2) .
C(7) C(16) 2.430(2) .
C(7) C(17) 3.582(2) .
C(8) O(1) 3.505(2) 56501
C(8) C(1) 2.608(2) .
C(8) C(2) 2.441(2) .
C(8) C(6) 2.605(2) .
C(8) C(10) 2.589(2) .
C(8) C(14) 2.444(2) .
C(8) C(15) 2.442(2) .
C(8) C(17) 2.591(2) .
C(9) O(1) 3.537(2) 56501
C(9) C(1) 2.448(2) .
C(9) C(2) 2.806(2) .
C(9) C(6) 3.586(2) .
C(9) C(7) 2.435(2) .
C(9) C(11) 2.392(2) .
C(9) C(12) 2.724(2) .
C(9) C(13) 2.418(2) .
C(9) C(15) 2.800(2) .
C(9) C(16) 2.423(2) .
C(9) C(17) 3.576(2) .
C(10) O(1) 3.252(2) 56501
C(10) O(6) 3.493(2) 57404
C(10) C(7) 3.594(2) .
C(10) C(8) 2.589(2) .
C(10) C(11) 3.311(2) 56507
C(10) C(12) 2.383(2) .
C(10) C(12) 3.517(2) 56507
C(10) C(13) 2.818(2) .
C(10) C(14) 2.425(2) .
C(10) C(16) 3.562(2) .
C(11) O(3) 3.522(2) .
C(11) O(4) 2.699(3) .
C(11) O(5) 3.376(2) 55506
C(11) N(2) 2.438(2) .
C(11) C(9) 2.392(2) .
C(11) C(10) 3.311(2) 56507
C(11) C(11) 3.246(2) 56507
C(11) C(13) 2.437(2) .
C(11) C(14) 2.781(2) .
C(11) C(20) 3.519(2) 55506
C(12) O(3) 2.312(2) .
C(12) O(4) 2.301(3) .
C(12) C(9) 2.724(2) .
C(12) C(10) 2.383(2) .
C(12) C(10) 3.517(2) 56507
C(12) C(14) 2.362(2) .
C(13) O(1) 3.520(2) 55506
C(13) O(3) 2.721(2) .
C(13) O(4) 3.531(3) .
C(13) N(2) 2.452(2) .
C(13) C(1) 2.592(2) .
C(13) C(2) 3.553(2) .
C(13) C(9) 2.418(2) .
C(13) C(10) 2.818(2) .
C(13) C(11) 2.437(2) .
C(14) C(2) 2.416(2) .
C(14) C(3) 3.567(2) .
C(14) C(7) 2.797(2) .
C(14) C(8) 2.444(2) .
C(14) C(10) 2.425(2) .
C(14) C(11) 2.781(2) .
C(14) C(12) 2.362(2) .
C(14) C(15) 2.437(2) .
C(14) C(16) 2.810(2) .
C(14) C(20) 3.596(2) .
C(15) C(2) 2.413(2) .
C(15) C(3) 3.544(2) .
C(15) C(7) 2.806(2) .
C(15) C(8) 2.442(2) .
C(15) C(9) 2.800(2) .
C(15) C(14) 2.437(2) .
C(15) C(17) 2.418(2) .
C(15) C(18) 2.778(2) .
C(15) C(19) 2.364(2) .
C(16) O(1) 3.548(2) 56501
C(16) C(1) 2.444(2) .
C(16) C(2) 2.787(2) .
C(16) C(6) 3.585(2) .
C(16) C(7) 2.430(2) .
C(16) C(9) 2.423(2) .
C(16) C(10) 3.562(2) .
C(16) C(14) 2.810(2) .
C(16) C(18) 2.399(2) .
C(16) C(19) 2.736(2) .
C(16) C(20) 2.423(2) .
C(17) O(1) 3.299(2) 56501
C(17) O(2) 3.236(2) 66502
C(17) C(7) 3.582(2) .
C(17) C(8) 2.591(2) .
C(17) C(9) 3.576(2) .
C(17) C(15) 2.418(2) .
C(17) C(19) 2.388(2) .
C(17) C(20) 2.817(2) .
C(18) O(3) 3.482(2) 55506
C(18) O(3) 3.463(2) 56508
C(18) O(5) 3.526(2) .
C(18) O(6) 2.739(2) .
C(18) N(3) 2.452(2) .
C(18) C(15) 2.778(2) .
C(18) C(16) 2.399(2) .
C(18) C(20) 2.437(2) .
C(19) O(5) 2.321(2) .
C(19) O(6) 2.313(2) .
C(19) C(15) 2.364(2) .
C(19) C(16) 2.736(2) .
C(19) C(17) 2.388(2) .
C(20) O(1) 3.506(2) 55506
C(20) O(5) 2.741(2) .
C(20) O(6) 3.523(2) .
C(20) N(3) 2.451(2) .
C(20) C(1) 2.591(2) .
C(20) C(2) 3.556(2) .
C(20) C(11) 3.519(2) 54506
C(20) C(14) 3.596(2) .
C(20) C(16) 2.423(2) .
C(20) C(17) 2.817(2) .
C(20) C(18) 2.437(2) .
O(1) H(1) 2.636 54506
O(1) H(3) 2.417 .
O(1) H(8) 3.112 54501
O(1) H(10) 2.829 54501
O(1) H(13) 2.934 54506
O(1) H(17) 2.916 54501
O(1) H(20) 2.894 54506
O(2) H(5) 2.429 .
O(2) H(8) 3.282 54501
O(2) H(10) 3.576 54501
O(2) H(13) 3.253 54505
O(2) H(17) 3.354 54501
O(2) H(17) 2.416 64502
O(2) H(18) 3.286 64502
O(3) H(5) 2.679 45505
O(3) H(10) 3.584 56507
O(3) H(13) 2.455 .
O(3) H(18) 2.693 54506
O(3) H(18) 2.816 46408
O(4) H(5) 3.248 45505
O(4) H(6) 2.656 56507
O(4) H(8) 3.392 56507
O(4) H(10) 3.535 56507
O(4) H(11) 2.407 .
O(5) H(11) 2.546 54506
O(5) H(20) 2.484 .
O(5) H(20) 3.541 56607
O(6) H(10) 2.632 57504
O(6) H(18) 2.469 .
O(6) H(20) 3.317 56607
N(1) H(3) 2.614 .
N(1) H(5) 2.618 .
N(1) H(8) 3.583 54501
N(1) H(10) 3.383 54501
N(1) H(17) 3.368 54501
N(1) H(17) 3.413 64502
N(2) H(5) 2.854 45505
N(2) H(10) 3.246 56507
N(2) H(11) 2.595 .
N(2) H(13) 2.625 .
N(2) H(18) 3.581 46408
N(3) H(11) 3.530 54506
N(3) H(18) 2.612 .
N(3) H(20) 2.620 .
C(1) H(3) 2.783 .
C(1) H(3) 3.120 55506
C(1) H(13) 2.809 .
C(1) H(20) 2.804 .
C(2) H(1) 2.125 .
C(2) H(3) 2.041 .
C(2) H(6) 3.275 .
C(2) H(8) 3.312 .
C(3) H(1) 2.720 .
C(3) H(5) 3.288 .
C(3) H(5) 3.494 65502
C(3) H(20) 3.563 54506
C(4) H(3) 2.050 .
C(4) H(5) 2.036 .
C(4) H(5) 3.369 65502
C(4) H(6) 3.249 .
C(5) H(3) 3.291 .
C(5) H(6) 2.045 .
C(6) H(5) 2.049 .
C(6) H(8) 2.760 .
C(7) H(1) 3.318 .
C(7) H(3) 3.282 .
C(7) H(5) 3.257 .
C(7) H(6) 2.033 .
C(7) H(6) 3.437 65502
C(7) H(8) 2.135 .
C(8) H(6) 2.807 .
C(8) H(10) 2.789 .
C(8) H(17) 2.791 .
C(8) H(17) 3.419 65502
C(9) H(1) 3.318 .
C(9) H(1) 3.459 55506
C(9) H(8) 2.127 .
C(9) H(10) 2.037 .
C(9) H(11) 3.256 .
C(9) H(11) 3.424 56507
C(9) H(13) 3.284 .
C(10) H(1) 3.514 55506
C(10) H(8) 2.735 .
C(10) H(11) 2.049 .
C(10) H(11) 3.257 56507
C(10) H(20) 2.972 55506
C(11) H(10) 2.049 .
C(11) H(10) 3.495 56507
C(11) H(11) 3.396 56507
C(11) H(13) 3.291 .
C(11) H(20) 2.808 55506
C(12) H(5) 3.494 45505
C(12) H(10) 3.246 .
C(12) H(10) 3.318 56507
C(12) H(11) 2.030 .
C(12) H(13) 2.052 .
C(13) H(1) 2.744 .
C(13) H(3) 2.932 55506
C(13) H(11) 3.287 .
C(13) H(18) 3.449 54506
C(14) H(1) 2.130 .
C(14) H(3) 2.886 55506
C(14) H(8) 3.314 .
C(14) H(10) 3.284 .
C(14) H(13) 2.045 .
C(15) H(1) 2.131 .
C(15) H(3) 2.907 55506
C(15) H(6) 3.478 65502
C(15) H(8) 3.311 .
C(15) H(17) 3.277 .
C(15) H(20) 2.048 .
C(16) H(1) 3.314 .
C(16) H(1) 3.477 55506
C(16) H(6) 3.119 65502
C(16) H(8) 2.125 .
C(16) H(17) 2.039 .
C(16) H(18) 3.262 .
C(16) H(20) 3.287 .
C(17) H(1) 3.572 55506
C(17) H(6) 3.075 65502
C(17) H(8) 2.738 .
C(17) H(8) 2.992 65502
C(17) H(13) 3.050 55506
C(17) H(18) 2.050 .
C(18) H(6) 3.374 65502
C(18) H(13) 2.859 55506
C(18) H(17) 2.048 .
C(18) H(20) 3.292 .
C(19) H(17) 3.251 .
C(19) H(18) 2.034 .
C(19) H(20) 2.052 .
C(20) H(1) 2.739 .
C(20) H(3) 2.947 55506
C(20) H(11) 3.323 54506
C(20) H(18) 3.288 .
H(1) O(1) 2.636 55506
H(1) C(2) 2.125 .
H(1) C(3) 2.720 .
H(1) C(7) 3.318 .
H(1) C(9) 3.318 .
H(1) C(9) 3.459 54506
H(1) C(10) 3.514 54506
H(1) C(13) 2.744 .
H(1) C(14) 2.130 .
H(1) C(15) 2.131 .
H(1) C(16) 3.314 .
H(1) C(16) 3.477 54506
H(1) C(17) 3.572 54506
H(1) C(20) 2.739 .
H(1) H(3) 2.572 .
H(1) H(3) 3.127 55506
H(1) H(13) 2.608 .
H(1) H(20) 2.599 .
H(3) O(1) 2.417 .
H(3) N(1) 2.614 .
H(3) C(1) 2.783 .
H(3) C(1) 3.120 54506
H(3) C(2) 2.041 .
H(3) C(4) 2.050 .
H(3) C(5) 3.291 .
H(3) C(7) 3.282 .
H(3) C(13) 2.932 54506
H(3) C(14) 2.886 54506
H(3) C(15) 2.907 54506
H(3) C(20) 2.947 54506
H(3) H(1) 2.572 .
H(3) H(1) 3.127 54506
H(3) H(13) 3.002 54506
H(3) H(20) 2.985 54506
H(5) O(2) 2.429 .
H(5) O(3) 2.679 54505
H(5) O(4) 3.248 54505
H(5) N(1) 2.618 .
H(5) N(2) 2.854 54505
H(5) C(3) 3.288 .
H(5) C(3) 3.494 65502
H(5) C(4) 2.036 .
H(5) C(4) 3.369 65502
H(5) C(6) 2.049 .
H(5) C(7) 3.257 .
H(5) C(12) 3.494 54505
H(5) H(6) 2.359 .
H(5) H(13) 3.436 54505
H(6) O(4) 2.656 56507
H(6) C(2) 3.275 .
H(6) C(4) 3.249 .
H(6) C(5) 2.045 .
H(6) C(7) 2.033 .
H(6) C(7) 3.437 65502
H(6) C(8) 2.807 .
H(6) C(15) 3.478 65502
H(6) C(16) 3.119 65502
H(6) C(17) 3.075 65502
H(6) C(18) 3.374 65502
H(6) H(5) 2.359 .
H(6) H(8) 2.610 .
H(6) H(17) 3.390 65502
H(8) O(1) 3.112 56501
H(8) O(2) 3.282 56501
H(8) O(4) 3.392 56507
H(8) N(1) 3.583 56501
H(8) C(2) 3.312 .
H(8) C(6) 2.760 .
H(8) C(7) 2.135 .
H(8) C(9) 2.127 .
H(8) C(10) 2.735 .
H(8) C(14) 3.314 .
H(8) C(15) 3.311 .
H(8) C(16) 2.125 .
H(8) C(17) 2.738 .
H(8) C(17) 2.992 65502
H(8) H(6) 2.610 .
H(8) H(8) 3.581 65502
H(8) H(10) 2.581 .
H(8) H(17) 2.583 .
H(8) H(17) 2.499 65502
H(10) O(1) 2.829 56501
H(10) O(2) 3.576 56501
H(10) O(3) 3.584 56507
H(10) O(4) 3.535 56507
H(10) O(6) 2.632 57404
H(10) N(1) 3.383 56501
H(10) N(2) 3.246 56507
H(10) C(8) 2.789 .
H(10) C(9) 2.037 .
H(10) C(11) 2.049 .
H(10) C(11) 3.495 56507
H(10) C(12) 3.246 .
H(10) C(12) 3.318 56507
H(10) C(14) 3.284 .
H(10) H(8) 2.581 .
H(10) H(11) 2.362 .
H(10) H(11) 3.568 56507
H(10) H(20) 2.947 55506
H(11) O(4) 2.407 .
H(11) O(5) 2.546 55506
H(11) N(2) 2.595 .
H(11) N(3) 3.530 55506
H(11) C(9) 3.256 .
H(11) C(9) 3.424 56507
H(11) C(10) 2.049 .
H(11) C(10) 3.257 56507
H(11) C(11) 3.396 56507
H(11) C(12) 2.030 .
H(11) C(13) 3.287 .
H(11) C(20) 3.323 55506
H(11) H(10) 2.362 .
H(11) H(10) 3.568 56507
H(11) H(20) 2.656 55506
H(13) O(1) 2.934 55506
H(13) O(2) 3.253 45505
H(13) O(3) 2.455 .
H(13) N(2) 2.625 .
H(13) C(1) 2.809 .
H(13) C(9) 3.284 .
H(13) C(11) 3.291 .
H(13) C(12) 2.052 .
H(13) C(14) 2.045 .
H(13) C(17) 3.050 54506
H(13) C(18) 2.859 54506
H(13) H(1) 2.608 .
H(13) H(3) 3.002 55506
H(13) H(5) 3.436 45505
H(13) H(17) 3.064 54506
H(13) H(18) 2.742 54506
H(17) O(1) 2.916 56501
H(17) O(2) 3.354 56501
H(17) O(2) 2.416 66502
H(17) N(1) 3.368 56501
H(17) N(1) 3.413 66502
H(17) C(8) 2.791 .
H(17) C(8) 3.419 65502
H(17) C(15) 3.277 .
H(17) C(16) 2.039 .
H(17) C(18) 2.048 .
H(17) C(19) 3.251 .
H(17) H(6) 3.390 65502
H(17) H(8) 2.583 .
H(17) H(8) 2.499 65502
H(17) H(13) 3.064 55506
H(17) H(17) 2.912 65502
H(17) H(18) 2.361 .
H(18) O(2) 3.286 66502
H(18) O(3) 2.693 55506
H(18) O(3) 2.816 56508
H(18) O(6) 2.469 .
H(18) N(2) 3.581 56508
H(18) N(3) 2.612 .
H(18) C(13) 3.449 55506
H(18) C(16) 3.262 .
H(18) C(17) 2.050 .
H(18) C(19) 2.034 .
H(18) C(20) 3.288 .
H(18) H(13) 2.742 55506
H(18) H(17) 2.361 .
H(20) O(1) 2.894 55506
H(20) O(5) 2.484 .
H(20) O(5) 3.541 56607
H(20) O(6) 3.317 56607
H(20) N(3) 2.620 .
H(20) C(1) 2.804 .
H(20) C(3) 3.563 55506
H(20) C(10) 2.972 54506
H(20) C(11) 2.808 54506
H(20) C(15) 2.048 .
H(20) C(16) 3.287 .
H(20) C(18) 3.292 .
H(20) C(19) 2.052 .
H(20) H(1) 2.599 .
H(20) H(3) 2.985 55506
H(20) H(10) 2.947 54506
H(20) H(11) 2.656 54506

loop_
_geom_torsion_atom_site_label_1
_geom_torsion_atom_site_label_2
_geom_torsion_atom_site_label_3
_geom_torsion_atom_site_label_4
_geom_torsion
O(1) N(1) C(4) C(3) 6.1(2)
O(1) N(1) C(4) C(5) -174.51(15)
O(2) N(1) C(4) C(3) -173.03(15)
O(2) N(1) C(4) C(5) 6.3(2)
O(3) N(2) C(12) C(11) 167.7(2)
O(3) N(2) C(12) C(13) -10.3(3)
O(4) N(2) C(12) C(11) -12.4(3)
O(4) N(2) C(12) C(13) 169.7(2)
O(5) N(3) C(19) C(18) -158.15(18)
O(5) N(3) C(19) C(20) 21.6(2)
O(6) N(3) C(19) C(18) 21.8(2)
O(6) N(3) C(19) C(20) -158.46(18)
C(2) C(1) C(14) C(9) -56.80(18)
C(2) C(1) C(14) C(13) 122.31(19)
C(14) C(1) C(2) C(3) -125.73(16)
C(14) C(1) C(2) C(7) 54.98(17)
C(2) C(1) C(15) C(16) 55.73(18)
C(2) C(1) C(15) C(20) -123.32(18)
C(15) C(1) C(2) C(3) 122.78(17)
C(15) C(1) C(2) C(7) -56.50(17)
C(14) C(1) C(15) C(16) -55.06(19)
C(14) C(1) C(15) C(20) 125.89(18)
C(15) C(1) C(14) C(9) 53.8(2)
C(15) C(1) C(14) C(13) -127.11(19)
C(1) C(2) C(3) C(4) -179.61(14)
C(1) C(2) C(7) C(6) -179.18(14)
C(1) C(2) C(7) C(8) 1.19(19)
C(3) C(2) C(7) C(6) 1.5(2)
C(3) C(2) C(7) C(8) -178.13(14)
C(7) C(2) C(3) C(4) -0.4(2)
C(2) C(3) C(4) N(1) 178.48(14)
C(2) C(3) C(4) C(5) -0.9(2)
N(1) C(4) C(5) C(6) -178.39(14)
C(3) C(4) C(5) C(6) 0.9(2)
C(4) C(5) C(6) C(7) 0.2(2)
C(5) C(6) C(7) C(2) -1.4(2)
C(5) C(6) C(7) C(8) 178.17(15)
C(2) C(7) C(8) C(9) -56.32(18)
C(2) C(7) C(8) C(16) 54.96(17)
C(6) C(7) C(8) C(9) 124.07(18)
C(6) C(7) C(8) C(16) -124.65(18)
C(7) C(8) C(9) C(10) -125.97(19)
C(7) C(8) C(9) C(14) 54.5(2)
C(7) C(8) C(16) C(15) -55.81(18)
C(7) C(8) C(16) C(17) 124.34(18)
C(9) C(8) C(16) C(15) 55.60(18)
C(9) C(8) C(16) C(17) -124.26(18)
C(16) C(8) C(9) C(10) 122.77(19)
C(16) C(8) C(9) C(14) -56.76(19)
C(8) C(9) C(10) C(11) 178.19(17)
C(8) C(9) C(14) C(1) 2.0(2)
C(8) C(9) C(14) C(13) -177.19(16)
C(10) C(9) C(14) C(1) -177.58(16)
C(10) C(9) C(14) C(13) 3.3(2)
C(14) C(9) C(10) C(11) -2.3(2)
C(9) C(10) C(11) C(12) -0.4(2)
C(10) C(11) C(12) N(2) -175.55(18)
C(10) C(11) C(12) C(13) 2.3(3)
N(2) C(12) C(13) C(14) 176.46(17)
C(11) C(12) C(13) C(14) -1.3(3)
C(12) C(13) C(14) C(1) 179.53(17)
C(12) C(13) C(14) C(9) -1.4(2)
C(1) C(15) C(16) C(8) 0.1(2)
C(1) C(15) C(16) C(17) 179.99(14)
C(1) C(15) C(20) C(19) 179.28(16)
C(16) C(15) C(20) C(19) 0.3(2)
C(20) C(15) C(16) C(8) 179.23(15)
C(20) C(15) C(16) C(17) -0.9(2)
C(8) C(16) C(17) C(18) -179.28(16)
C(15) C(16) C(17) C(18) 0.9(2)
C(16) C(17) C(18) C(19) -0.3(2)
C(17) C(18) C(19) N(3) 179.41(16)
C(17) C(18) C(19) C(20) -0.3(2)
N(3) C(19) C(20) C(15) -179.42(16)
C(18) C(19) C(20) C(15) 0.3(2)

loop_
_cod_related_entry_id
_cod_related_entry_database
_cod_related_entry_code
1 ChemSpider 10433333
